data_4074943
loop_
_publ_author_name
'Esteruelas, Miguel A.'
'L\'opez, Ana M.'
'Mateo, A. Concepci\'on'
'O\~nate, Enrique'

_publ_section_title
;
 New Half-Sandwich Alkyl, Aryl, Aryloxide, and Propargyloxide Titanium(IV)
 Complexes Containing a Cyclopentadienyl Ligand with a Pendant Ether
 Substituent: Behavior and Influence in the Hydroamination of
 Alkynes of the Ether Group
;
_journal_coden_ASTM ORGND7
_journal_issue 6
_journal_name_full Organometallics
_journal_page_first 1448
_journal_page_last 1460
_journal_paper_doi 10.1021/om051031b
_journal_volume 25
_journal_year 2006
_chemical_formula_sum 'C23 H34 Cl2 O2 Ti'
_chemical_formula_weight 461.30
_space_group_IT_number 14
_symmetry_cell_setting monoclinic
_symmetry_space_group_name_Hall '-P 2ybc'
_symmetry_space_group_name_H-M 'P 1 21/c 1'
_atom_sites_solution_hydrogens geom
_atom_sites_solution_primary direct
_atom_sites_solution_secondary difmap
_audit_creation_method SHELXL-97
_cell_angle_alpha 90.00
_cell_angle_beta 100.225(3)
_cell_angle_gamma 90.00
_cell_formula_units_Z 4
_cell_length_a 20.191(4)
_cell_length_b 10.3853(17)
_cell_length_c 11.541(2)
_cell_measurement_reflns_used 820
_cell_measurement_temperature 173(2)
_cell_measurement_theta_max 22
_cell_measurement_theta_min 2
_cell_volume 2381.6(7)
_computing_cell_refinement 'SAINT+ v. 6.02 (Bruker AXS, 1999)'
_computing_data_collection 'SMART v. 5.625 (Bruker AXS, 2000)'
_computing_data_reduction 'SAINT+ v. 6.02 (Bruker AXS, 1999)'
_computing_molecular_graphics 'XP, SHELXTL v. 6.1 (Bruker, 2000)'
_computing_publication_material 'XCIF, SHELXTL v. 6.1 (Bruker, 2000)'
_computing_structure_refinement 'SHELXL-97 (Sheldrick, 1997)'
_computing_structure_solution 'SHELXS-97 (Sheldrick, 1990)'
_diffrn_ambient_temperature 100(2)
_diffrn_detector_area_resol_mean 8.26
_diffrn_measured_fraction_theta_full 0.997
_diffrn_measured_fraction_theta_max 0.932
_diffrn_measurement_device_type 'Bruker SMART APEX CCD system'
_diffrn_measurement_method '\w rotations with narrow frames'
_diffrn_radiation_monochromator graphite
_diffrn_radiation_source 'normal-focus sealed tube'
_diffrn_radiation_type MoK\a
_diffrn_radiation_wavelength 0.71073
_diffrn_reflns_av_R_equivalents 0.0640
_diffrn_reflns_av_sigmaI/netI 0.0833
_diffrn_reflns_limit_h_max 27
_diffrn_reflns_limit_h_min -27
_diffrn_reflns_limit_k_max 13
_diffrn_reflns_limit_k_min -13
_diffrn_reflns_limit_l_max 15
_diffrn_reflns_limit_l_min -15
_diffrn_reflns_number 20777
_diffrn_reflns_theta_full 27.50
_diffrn_reflns_theta_max 28.79
_diffrn_reflns_theta_min 2.05
_diffrn_standards_decay_% 'no decay'
_exptl_absorpt_coefficient_mu 0.599
_exptl_absorpt_correction_T_max 0.928
_exptl_absorpt_correction_T_min 0.860
_exptl_absorpt_correction_type multi-scan
_exptl_absorpt_process_details
;
 Absorption correction performed with SADABS program. This is based on the
method of Blessing: Blessing, R. H., Acta Crystallogr., Sect. A 1995, 51, 33.
;
_exptl_crystal_colour orange
_exptl_crystal_density_diffrn 1.287
_exptl_crystal_density_method 'not measured'
_exptl_crystal_description 'irregular block'
_exptl_crystal_F_000 976
_exptl_crystal_size_max 0.24
_exptl_crystal_size_mid 0.22
_exptl_crystal_size_min 0.12
_refine_diff_density_max 0.342
_refine_diff_density_min -0.322
_refine_diff_density_rms 0.056
_refine_ls_extinction_method none
_refine_ls_goodness_of_fit_ref 0.859
_refine_ls_hydrogen_treatment constr
_refine_ls_matrix_type full
_refine_ls_number_parameters 261
_refine_ls_number_reflns 5770
_refine_ls_number_restraints 0
_refine_ls_restrained_S_all 0.859
_refine_ls_R_factor_all 0.0788
_refine_ls_R_factor_gt 0.0451
_refine_ls_shift/su_max 0.058
_refine_ls_shift/su_mean 0.001
_refine_ls_structure_factor_coef Fsqd
_refine_ls_weighting_details 'calc w=1/[\s^2^(Fo^2^)+(0.0303P)^2^+0.0000P] where P=(Fo^2^+2Fc^2^)/3'
_refine_ls_weighting_scheme calc
_refine_ls_wR_factor_gt 0.0816
_refine_ls_wR_factor_ref 0.0892
_reflns_number_gt 3636
_reflns_number_total 5770
_reflns_threshold_expression >2sigma(I)
_cod_data_source_file om051031bsi20060118_072729.cif
_cod_data_source_block mae36bs
_cod_original_cell_volume 2381.6(8)
_cod_database_code 4074943

loop_
_symmetry_equiv_pos_as_xyz
'x, y, z'
'-x, y+1/2, -z+1/2'
'-x, -y, -z'
'x, -y-1/2, z-1/2'

loop_
_atom_site_label
_atom_site_type_symbol
_atom_site_fract_x
_atom_site_fract_y
_atom_site_fract_z
_atom_site_U_iso_or_equiv
_atom_site_adp_type
_atom_site_occupancy
_atom_site_symmetry_multiplicity
_atom_site_calc_flag
_atom_site_refinement_flags
Ti Ti 0.33073(2) 0.48630(4) 0.05364(3) 0.02780(12) Uani 1 1 d .
Cl1 Cl 0.35874(3) 0.62395(6) -0.08081(5) 0.03956(17) Uani 1 1 d .
Cl2 Cl 0.36921(3) 0.30310(6) -0.01712(6) 0.04220(18) Uani 1 1 d .
O1 O 0.24076(7) 0.47355(14) 0.01824(12) 0.0281(4) Uani 1 1 d .
O2 O 0.54546(9) 0.43145(17) 0.35838(16) 0.0505(5) Uani 1 1 d .
C1 C 0.42657(12) 0.5231(2) 0.19865(19) 0.0331(6) Uani 1 1 d .
C2 C 0.38562(13) 0.6323(2) 0.1939(2) 0.0380(6) Uani 1 1 d .
H2 H 0.3972 0.7163 0.1717 0.046 Uiso 1 1 calc R
C3 C 0.32494(13) 0.5973(3) 0.2271(2) 0.0408(7) Uani 1 1 d .
H3 H 0.2880 0.6529 0.2306 0.049 Uiso 1 1 calc R
C4 C 0.32808(13) 0.4676(3) 0.2539(2) 0.0388(6) Uani 1 1 d .
H4 H 0.2938 0.4186 0.2800 0.047 Uiso 1 1 calc R
C5 C 0.39030(12) 0.4208(2) 0.23626(19) 0.0340(6) Uani 1 1 d .
H5 H 0.4055 0.3344 0.2477 0.041 Uiso 1 1 calc R
C6 C 0.49642(12) 0.5176(3) 0.1734(2) 0.0506(8) Uani 1 1 d .
H6A H 0.5020 0.5851 0.1154 0.061 Uiso 1 1 calc R
H6B H 0.5038 0.4330 0.1384 0.061 Uiso 1 1 calc R
C7 C 0.54831(13) 0.5371(3) 0.2842(2) 0.0485(7) Uani 1 1 d .
H7A H 0.5938 0.5441 0.2640 0.058 Uiso 1 1 calc R
H7B H 0.5387 0.6175 0.3242 0.058 Uiso 1 1 calc R
C8 C 0.58472(16) 0.4519(3) 0.4716(2) 0.0699(10) Uani 1 1 d .
H8A H 0.6321 0.4625 0.4644 0.105 Uiso 1 1 calc R
H8B H 0.5802 0.3776 0.5220 0.105 Uiso 1 1 calc R
H8C H 0.5690 0.5296 0.5065 0.105 Uiso 1 1 calc R
C9 C 0.17796(11) 0.4822(2) 0.04879(19) 0.0286(5) Uani 1 1 d .
C10 C 0.14910(12) 0.3718(2) 0.09054(19) 0.0306(6) Uani 1 1 d .
C11 C 0.17262(13) 0.2329(2) 0.0723(2) 0.0371(6) Uani 1 1 d .
C12 C 0.17967(14) 0.2156(2) -0.0569(2) 0.0493(7) Uani 1 1 d .
H12A H 0.2145 0.2739 -0.0754 0.074 Uiso 1 1 calc R
H12B H 0.1367 0.2354 -0.1079 0.074 Uiso 1 1 calc R
H12C H 0.1923 0.1263 -0.0701 0.074 Uiso 1 1 calc R
C13 C 0.23884(13) 0.1964(2) 0.1514(2) 0.0455(7) Uani 1 1 d .
H13A H 0.2498 0.1066 0.1366 0.068 Uiso 1 1 calc R
H13B H 0.2344 0.2064 0.2341 0.068 Uiso 1 1 calc R
H13C H 0.2749 0.2527 0.1343 0.068 Uiso 1 1 calc R
C14 C 0.12067(14) 0.1338(3) 0.0977(3) 0.0600(9) Uani 1 1 d .
H14A H 0.1360 0.0470 0.0823 0.090 Uiso 1 1 calc R
H14B H 0.0773 0.1507 0.0467 0.090 Uiso 1 1 calc R
H14C H 0.1155 0.1405 0.1803 0.090 Uiso 1 1 calc R
C15 C 0.09133(12) 0.3918(2) 0.1386(2) 0.0350(6) Uani 1 1 d .
H15 H 0.0719 0.3201 0.1711 0.042 Uiso 1 1 calc R
C16 C 0.06106(12) 0.5099(3) 0.1413(2) 0.0351(6) Uani 1 1 d .
C17 C -0.00140(12) 0.5265(3) 0.1950(2) 0.0494(8) Uani 1 1 d .
H17A H -0.0414 0.5094 0.1353 0.074 Uiso 1 1 calc R
H17B H -0.0033 0.6149 0.2241 0.074 Uiso 1 1 calc R
H17C H -0.0001 0.4660 0.2606 0.074 Uiso 1 1 calc R
C18 C 0.08681(12) 0.6111(2) 0.0861(2) 0.0357(6) Uani 1 1 d .
H18 H 0.0642 0.6917 0.0827 0.043 Uiso 1 1 calc R
C19 C 0.14408(11) 0.6017(2) 0.03519(19) 0.0287(5) Uani 1 1 d .
C20 C 0.16227(12) 0.7131(2) -0.0411(2) 0.0332(6) Uani 1 1 d .
C21 C 0.17638(12) 0.6621(2) -0.1590(2) 0.0385(6) Uani 1 1 d .
H21A H 0.2160 0.6060 -0.1449 0.058 Uiso 1 1 calc R
H21B H 0.1848 0.7347 -0.2087 0.058 Uiso 1 1 calc R
H21C H 0.1374 0.6132 -0.1986 0.058 Uiso 1 1 calc R
C22 C 0.10323(13) 0.8080(2) -0.0710(2) 0.0483(7) Uani 1 1 d .
H22A H 0.0628 0.7613 -0.1081 0.072 Uiso 1 1 calc R
H22B H 0.1144 0.8738 -0.1254 0.072 Uiso 1 1 calc R
H22C H 0.0949 0.8494 0.0013 0.072 Uiso 1 1 calc R
C23 C 0.22282(12) 0.7924(2) 0.0211(2) 0.0386(6) Uani 1 1 d .
H23A H 0.2131 0.8261 0.0956 0.058 Uiso 1 1 calc R
H23B H 0.2311 0.8643 -0.0295 0.058 Uiso 1 1 calc R
H23C H 0.2628 0.7373 0.0369 0.058 Uiso 1 1 calc R

loop_
_atom_site_aniso_label
_atom_site_aniso_U_11
_atom_site_aniso_U_22
_atom_site_aniso_U_33
_atom_site_aniso_U_23
_atom_site_aniso_U_13
_atom_site_aniso_U_12
Ti 0.0264(2) 0.0333(3) 0.0245(2) -0.00067(19) 0.00680(18) 0.0023(2)
Cl1 0.0396(4) 0.0462(4) 0.0354(4) 0.0067(3) 0.0135(3) -0.0007(3)
Cl2 0.0462(4) 0.0424(4) 0.0398(4) -0.0066(3) 0.0125(3) 0.0094(3)
O1 0.0256(9) 0.0318(9) 0.0275(9) 0.0000(7) 0.0060(7) 0.0004(7)
O2 0.0538(13) 0.0501(12) 0.0414(12) -0.0087(10) -0.0081(10) 0.0090(10)
C1 0.0294(14) 0.0458(16) 0.0229(12) -0.0027(11) 0.0015(10) 0.0001(12)
C2 0.0514(18) 0.0334(15) 0.0275(14) -0.0021(11) 0.0019(12) -0.0017(13)
C3 0.0381(16) 0.0533(18) 0.0298(14) -0.0108(13) 0.0031(12) 0.0133(14)
C4 0.0346(15) 0.0585(19) 0.0248(13) -0.0011(12) 0.0090(11) -0.0058(13)
C5 0.0433(16) 0.0337(14) 0.0240(13) 0.0010(11) 0.0032(11) 0.0033(12)
C6 0.0320(16) 0.082(2) 0.0374(16) -0.0038(15) 0.0062(12) -0.0067(15)
C7 0.0309(16) 0.074(2) 0.0397(16) -0.0100(15) 0.0034(13) -0.0040(15)
C8 0.080(2) 0.072(2) 0.047(2) -0.0053(17) -0.0183(17) 0.0230(19)
C9 0.0258(13) 0.0376(15) 0.0225(12) -0.0055(11) 0.0049(10) -0.0011(11)
C10 0.0301(14) 0.0383(15) 0.0228(12) -0.0021(11) 0.0033(10) -0.0046(12)
C11 0.0453(17) 0.0340(15) 0.0346(15) -0.0001(12) 0.0145(13) -0.0066(12)
C12 0.068(2) 0.0400(16) 0.0407(16) -0.0092(13) 0.0128(15) -0.0068(15)
C13 0.058(2) 0.0379(16) 0.0425(16) 0.0047(13) 0.0158(14) 0.0036(14)
C14 0.070(2) 0.0359(17) 0.080(2) -0.0034(15) 0.0284(18) -0.0129(15)
C15 0.0350(15) 0.0419(16) 0.0283(14) -0.0032(11) 0.0060(11) -0.0117(12)
C16 0.0273(14) 0.0512(17) 0.0272(13) -0.0116(12) 0.0061(11) -0.0086(13)
C17 0.0343(16) 0.071(2) 0.0460(17) -0.0169(15) 0.0169(13) -0.0063(14)
C18 0.0297(15) 0.0418(16) 0.0344(15) -0.0099(12) 0.0021(11) 0.0036(12)
C19 0.0244(13) 0.0368(14) 0.0238(12) -0.0048(10) 0.0014(10) -0.0013(11)
C20 0.0297(14) 0.0340(14) 0.0349(14) 0.0008(11) 0.0032(11) 0.0030(12)
C21 0.0407(16) 0.0429(16) 0.0307(14) 0.0061(12) 0.0034(12) -0.0018(13)
C22 0.0401(17) 0.0436(17) 0.0576(18) 0.0049(14) -0.0011(14) 0.0069(14)
C23 0.0415(16) 0.0337(14) 0.0401(15) 0.0014(12) 0.0056(12) -0.0013(12)

loop_
_atom_type_symbol
_atom_type_description
_atom_type_scat_dispersion_real
_atom_type_scat_dispersion_imag
_atom_type_scat_source
C C 0.0033 0.0016 'International Tables Vol C Tables 4.2.6.8 and 6.1.1.4'
H H 0.0000 0.0000 'International Tables Vol C Tables 4.2.6.8 and 6.1.1.4'
O O 0.0106 0.0060 'International Tables Vol C Tables 4.2.6.8 and 6.1.1.4'
Cl Cl 0.1484 0.1585 'International Tables Vol C Tables 4.2.6.8 and 6.1.1.4'
Ti Ti 0.2776 0.4457 'International Tables Vol C Tables 4.2.6.8 and 6.1.1.4'

loop_
_geom_angle_atom_site_label_1
_geom_angle_atom_site_label_2
_geom_angle_atom_site_label_3
_geom_angle
O1 Ti Cl1 104.92(5)
O1 Ti Cl2 104.74(5)
Cl1 Ti Cl2 98.09(3)
O1 Ti C4 91.09(8)
Cl1 Ti C4 142.05(7)
Cl2 Ti C4 110.98(7)
O1 Ti C3 91.66(8)
Cl1 Ti C3 109.54(7)
Cl2 Ti C3 143.03(7)
C4 Ti C3 34.48(8)
O1 Ti C5 121.49(8)
Cl1 Ti C5 130.85(7)
Cl2 Ti C5 85.75(6)
C4 Ti C5 34.81(8)
C3 Ti C5 57.67(9)
O1 Ti C2 122.65(8)
Cl1 Ti C2 85.39(7)
Cl2 Ti C2 129.93(7)
C4 Ti C2 57.38(9)
C3 Ti C2 34.70(8)
C5 Ti C2 57.40(9)
O1 Ti C1 147.66(8)
Cl1 Ti C1 96.39(6)
Cl2 Ti C1 95.83(6)
C4 Ti C1 57.93(8)
C3 Ti C1 57.95(9)
C5 Ti C1 34.80(8)
C2 Ti C1 34.61(8)
C9 O1 Ti 151.31(14)
C7 O2 C8 111.7(2)
C2 C1 C5 106.8(2)
C2 C1 C6 126.6(2)
C5 C1 C6 126.5(2)
C2 C1 Ti 72.44(14)
C5 C1 Ti 71.85(13)
C6 C1 Ti 122.79(16)
C3 C2 C1 108.7(2)
C3 C2 Ti 71.99(14)
C1 C2 Ti 72.96(14)
C3 C2 H2 125.7
C1 C2 H2 125.7
Ti C2 H2 121.1
C4 C3 C2 108.0(2)
C4 C3 Ti 72.74(14)
C2 C3 Ti 73.31(14)
C4 C3 H3 126.0
C2 C3 H3 126.0
Ti C3 H3 119.8
C3 C4 C5 108.3(2)
C3 C4 Ti 72.78(14)
C5 C4 Ti 72.78(13)
C3 C4 H4 125.9
C5 C4 H4 125.9
Ti C4 H4 120.3
C4 C5 C1 108.3(2)
C4 C5 Ti 72.41(14)
C1 C5 Ti 73.35(13)
C4 C5 H5 125.8
C1 C5 H5 125.8
Ti C5 H5 120.2
C1 C6 C7 111.5(2)
C1 C6 H6A 109.3
C7 C6 H6A 109.3
C1 C6 H6B 109.3
C7 C6 H6B 109.3
H6A C6 H6B 108.0
O2 C7 C6 108.3(2)
O2 C7 H7A 110.0
C6 C7 H7A 110.0
O2 C7 H7B 110.0
C6 C7 H7B 110.0
H7A C7 H7B 108.4
O2 C8 H8A 109.5
O2 C8 H8B 109.5
H8A C8 H8B 109.5
O2 C8 H8C 109.5
H8A C8 H8C 109.5
H8B C8 H8C 109.5
O1 C9 C10 119.3(2)
O1 C9 C19 118.6(2)
C10 C9 C19 122.1(2)
C15 C10 C9 116.2(2)
C15 C10 C11 119.5(2)
C9 C10 C11 123.9(2)
C13 C11 C12 109.2(2)
C13 C11 C14 105.9(2)
C12 C11 C14 107.0(2)
C13 C11 C10 114.1(2)
C12 C11 C10 109.0(2)
C14 C11 C10 111.3(2)
C11 C12 H12A 109.5
C11 C12 H12B 109.5
H12A C12 H12B 109.5
C11 C12 H12C 109.5
H12A C12 H12C 109.5
H12B C12 H12C 109.5
C11 C13 H13A 109.5
C11 C13 H13B 109.5
H13A C13 H13B 109.5
C11 C13 H13C 109.5
H13A C13 H13C 109.5
H13B C13 H13C 109.5
C11 C14 H14A 109.5
C11 C14 H14B 109.5
H14A C14 H14B 109.5
C11 C14 H14C 109.5
H14A C14 H14C 109.5
H14B C14 H14C 109.5
C16 C15 C10 123.4(2)
C16 C15 H15 118.3
C10 C15 H15 118.3
C15 C16 C18 117.7(2)
C15 C16 C17 121.3(2)
C18 C16 C17 120.9(2)
C16 C17 H17A 109.5
C16 C17 H17B 109.5
H17A C17 H17B 109.5
C16 C17 H17C 109.5
H17A C17 H17C 109.5
H17B C17 H17C 109.5
C16 C18 C19 123.5(2)
C16 C18 H18 118.2
C19 C18 H18 118.2
C18 C19 C9 115.9(2)
C18 C19 C20 119.4(2)
C9 C19 C20 124.4(2)
C21 C20 C22 106.3(2)
C21 C20 C19 110.45(19)
C22 C20 C19 110.9(2)
C21 C20 C23 110.0(2)
C22 C20 C23 106.3(2)
C19 C20 C23 112.65(19)
C20 C21 H21A 109.5
C20 C21 H21B 109.5
H21A C21 H21B 109.5
C20 C21 H21C 109.5
H21A C21 H21C 109.5
H21B C21 H21C 109.5
C20 C22 H22A 109.5
C20 C22 H22B 109.5
H22A C22 H22B 109.5
C20 C22 H22C 109.5
H22A C22 H22C 109.5
H22B C22 H22C 109.5
C20 C23 H23A 109.5
C20 C23 H23B 109.5
H23A C23 H23B 109.5
C20 C23 H23C 109.5
H23A C23 H23C 109.5
H23B C23 H23C 109.5

loop_
_geom_bond_atom_site_label_1
_geom_bond_atom_site_label_2
_geom_bond_distance
Ti O1 1.7946(15)
Ti Cl1 2.2546(8)
Ti Cl2 2.2618(8)
Ti C4 2.330(2)
Ti C3 2.331(2)
Ti C5 2.335(2)
Ti C2 2.347(2)
Ti C1 2.354(2)
O1 C9 1.378(2)
O2 C7 1.399(3)
O2 C8 1.419(3)
C1 C2 1.398(3)
C1 C5 1.402(3)
C1 C6 1.491(3)
C2 C3 1.395(3)
C2 H2 0.9500
C3 C4 1.381(3)
C3 H3 0.9500
C4 C5 1.395(3)
C4 H4 0.9500
C5 H5 0.9500
C6 C7 1.516(3)
C6 H6A 0.9900
C6 H6B 0.9900
C7 H7A 0.9900
C7 H7B 0.9900
C8 H8A 0.9800
C8 H8B 0.9800
C8 H8C 0.9800
C9 C10 1.409(3)
C9 C19 1.413(3)
C10 C15 1.393(3)
C10 C11 1.545(3)
C11 C13 1.527(3)
C11 C12 1.534(3)
C11 C14 1.535(3)
C12 H12A 0.9800
C12 H12B 0.9800
C12 H12C 0.9800
C13 H13A 0.9800
C13 H13B 0.9800
C13 H13C 0.9800
C14 H14A 0.9800
C14 H14B 0.9800
C14 H14C 0.9800
C15 C16 1.373(3)
C15 H15 0.9500
C16 C18 1.378(3)
C16 C17 1.511(3)
C17 H17A 0.9800
C17 H17B 0.9800
C17 H17C 0.9800
C18 C19 1.391(3)
C18 H18 0.9500
C19 C20 1.538(3)
C20 C21 1.532(3)
C20 C22 1.538(3)
C20 C23 1.542(3)
C21 H21A 0.9800
C21 H21B 0.9800
C21 H21C 0.9800
C22 H22A 0.9800
C22 H22B 0.9800
C22 H22C 0.9800
C23 H23A 0.9800
C23 H23B 0.9800
C23 H23C 0.9800
